data_7061303
loop_
_publ_author_name
'Griffiths, Kieran'
'Halcovitch, Nathan R.'
'Griffin, John M.'

_publ_section_title
;
 Crystalline azobenzene composites as photochemical phase-change materials
;
_journal_issue 9
_journal_name_full 'New Journal of Chemistry'
_journal_page_first 4057
_journal_page_last 4061
_journal_paper_doi 10.1039/D2NJ00755J
_journal_volume 46
_journal_year 2022
_chemical_formula_moiety 'C12.843 H11.528 N2 O0.871'
_chemical_formula_sum 'C12.84 H11.53 N2 O0.87'
_chemical_formula_weight 207.80
_space_group_crystal_system orthorhombic
_space_group_IT_number 33
_space_group_name_Hall 'P 2c -2n'
_space_group_name_H-M_alt 'P n a 21'
_atom_sites_solution_hydrogens geom
_atom_sites_solution_primary dual
_audit_creation_date 2021-08-04
_audit_creation_method
;
Olex2 1.5
(compiled 2021.07.19 svn.r715e62df for OlexSys, GUI svn.r6383)
;
_audit_update_record
;
2021-09-10 deposited with the CCDC.	2022-02-15 downloaded from the CCDC.
;
_cell_angle_alpha 90
_cell_angle_beta 90
_cell_angle_gamma 90
_cell_formula_units_Z 4
_cell_length_a 12.3562(4)
_cell_length_b 12.2190(3)
_cell_length_c 7.2704(2)
_cell_measurement_reflns_used 5214
_cell_measurement_temperature 100.00(10)
_cell_measurement_theta_max 74.1550
_cell_measurement_theta_min 5.0750
_cell_volume 1097.69(5)
_computing_cell_refinement 'CrysAlisPro 1.171.41.93a (Rigaku OD, 2020)'
_computing_data_collection 'CrysAlisPro 1.171.41.93a (Rigaku OD, 2020)'
_computing_data_reduction 'CrysAlisPro 1.171.41.93a (Rigaku OD, 2020)'
_computing_molecular_graphics 'Olex2 1.5 (Dolomanov et al., 2009)'
_computing_publication_material 'Olex2 1.5 (Dolomanov et al., 2009)'
_computing_structure_refinement 'SHELXL 2014/6 (Sheldrick, 2015)'
_computing_structure_solution 'SHELXT 2014/4 (Sheldrick, 2014)'
_diffrn_ambient_environment N~2~
_diffrn_ambient_temperature 100.00(10)
_diffrn_detector 'CCD plate'
_diffrn_detector_area_resol_mean 5.2282
_diffrn_detector_type AtlasS2
_diffrn_measured_fraction_theta_full 1.000
_diffrn_measured_fraction_theta_max 0.994
_diffrn_measurement_details
;
List of Runs (angles in degrees, time in seconds):

  # Type    Start    End  Width  t~exp~   \w     \q     \k     \f   Frames
#--------------------------------------------------------------------------
  1  \w    -69.00  28.00   1.00    2.00    --  -42.28  57.00  30.00   97
  2  \w   -112.00 -16.00   1.00    2.00    --  -42.28 -57.00-120.00   96
  3  \w    -87.00  -6.00   1.00    2.00    --  -42.28 125.00  60.00   81
  4  \w     36.00 109.00   1.00    8.00    --  111.00-111.00 -30.00   73
  5  \w    103.00 178.00   1.00    8.00    --  111.00  77.00 -60.00   75
  6  \w     41.00 139.00   1.00    8.00    --  111.00 -61.00 -60.00   98
  7  \w    103.00 178.00   1.00    8.00    --  111.00  77.00-150.00   75
  8  \w    103.00 178.00   1.00    8.00    --  111.00  77.00 -30.00   75
  9  \w    103.00 178.00   1.00    8.00    --  111.00  77.00-120.00   75
 10  \w    103.00 178.00   1.00    8.00    --  111.00  77.00  90.00   75
 11  \w     30.00 107.00   1.00    8.00    --  111.00 -94.00 150.00   77
 12  \w    103.00 178.00   1.00    8.00    --  111.00  77.00 150.00   75
 13  \w   -112.00 -16.00   1.00    2.00    --  -42.28 -57.00  60.00   96
 14  \w   -112.00 -16.00   1.00    2.00    --  -42.28 -57.00 -30.00   96
 15  \w     87.00 178.00   1.00    8.00    --  111.00  30.00  60.00   91
 16  \w     66.00 124.00   1.00    8.00    --  111.00  15.00-150.00   58
;
_diffrn_measurement_device 'four-circle diffractometer'
_diffrn_measurement_device_type 'SuperNova, Dual, Cu at home/near, AtlasS2'
_diffrn_measurement_method '\w scans'
_diffrn_orient_matrix_type 'CrysAlisPro convention (1999,Acta A55,543-557)'
_diffrn_orient_matrix_UB_11 -0.0543650000
_diffrn_orient_matrix_UB_12 0.0965144000
_diffrn_orient_matrix_UB_13 0.0978379000
_diffrn_orient_matrix_UB_21 0.0474737000
_diffrn_orient_matrix_UB_22 0.1853790000
_diffrn_orient_matrix_UB_23 -0.0377408000
_diffrn_orient_matrix_UB_31 -0.1016502000
_diffrn_orient_matrix_UB_32 0.0347875000
_diffrn_orient_matrix_UB_33 -0.0700397000
_diffrn_radiation_monochromator mirror
_diffrn_radiation_probe x-ray
_diffrn_radiation_type 'Cu K\a'
_diffrn_radiation_wavelength 1.54184
_diffrn_reflns_av_R_equivalents 0.0171
_diffrn_reflns_av_unetI/netI 0.0117
_diffrn_reflns_Laue_measured_fraction_full 1.000
_diffrn_reflns_Laue_measured_fraction_max 0.994
_diffrn_reflns_limit_h_max 15
_diffrn_reflns_limit_h_min -13
_diffrn_reflns_limit_k_max 15
_diffrn_reflns_limit_k_min -15
_diffrn_reflns_limit_l_max 9
_diffrn_reflns_limit_l_min -9
_diffrn_reflns_number 8429
_diffrn_reflns_point_group_measured_fraction_full 0.995
_diffrn_reflns_point_group_measured_fraction_max 0.983
_diffrn_reflns_theta_full 67.684
_diffrn_reflns_theta_max 76.183
_diffrn_reflns_theta_min 5.091
_diffrn_source 'micro-focus sealed X-ray tube'
_diffrn_source_type 'SuperNova (Cu) X-ray Source'
_exptl_absorpt_coefficient_mu 0.646
_exptl_absorpt_correction_T_max 1.00000
_exptl_absorpt_correction_T_min 0.93320
_exptl_absorpt_correction_type multi-scan
_exptl_absorpt_process_details
;
CrysAlisPro 1.171.41.93a (Rigaku Oxford Diffraction, 2020)
Empirical absorption correction using spherical harmonics,
implemented in SCALE3 ABSPACK scaling algorithm.
;
_exptl_crystal_colour orange
_exptl_crystal_colour_primary orange
_exptl_crystal_density_diffrn 1.257
_exptl_crystal_description plate
_exptl_crystal_F_000 438
_exptl_crystal_recrystallization_method 'From the Melt'
_exptl_crystal_size_max 0.12
_exptl_crystal_size_mid 0.07
_exptl_crystal_size_min 0.02
_refine_diff_density_max 0.158
_refine_diff_density_min -0.146
_refine_diff_density_rms 0.027
_refine_ls_abs_structure_details
;
 Flack x determined using 962 quotients [(I+)-(I-)]/[(I+)+(I-)]
 (Parsons, Flack and Wagner, Acta Cryst. B69 (2013) 249-259).
;
_refine_ls_abs_structure_Flack 0.04(9)
_refine_ls_extinction_method none
_refine_ls_goodness_of_fit_ref 1.097
_refine_ls_hydrogen_treatment constr
_refine_ls_matrix_type full
_refine_ls_number_parameters 148
_refine_ls_number_reflns 2247
_refine_ls_number_restraints 1
_refine_ls_restrained_S_all 1.097
_refine_ls_R_factor_all 0.0353
_refine_ls_R_factor_gt 0.0345
_refine_ls_shift/su_max 0.000
_refine_ls_shift/su_mean 0.000
_refine_ls_structure_factor_coef Fsqd
_refine_ls_weighting_details 'w=1/[\s^2^(Fo^2^)+(0.0562P)^2^+0.1033P] where P=(Fo^2^+2Fc^2^)/3'
_refine_ls_weighting_scheme calc
_refine_ls_wR_factor_gt 0.1009
_refine_ls_wR_factor_ref 0.1018
_reflns_Friedel_coverage 0.827
_reflns_Friedel_fraction_full 0.989
_reflns_Friedel_fraction_max 0.969
_reflns_number_gt 2183
_reflns_number_total 2247
_reflns_threshold_expression 'I > 2\s(I)'
_cod_data_source_file d2nj00755j2.cif
_cod_data_source_block jg154_1_100_00
_cod_depositor_comments 'Adding full bibliography for 7061294--7061305.cif.'
_cod_database_code 7061303
_shelxl_version_number 2014/6
_chemical_oxdiff_formula 'C13 H12 N2 O1'
_shelx_space_group_comment
;
The symmetry employed for this shelxl refinement is uniquely defined
by the following loop, which should always be used as a source of
symmetry information in preference to the above space-group names.
They are only intended as comments.
;
_shelx_estimated_absorpt_t_max 0.987
_shelx_estimated_absorpt_t_min 0.927
_olex2_refinement_description
;
1. Fixed Uiso
 At 1.2 times of:
  All C(H) groups
 At 1.5 times of:
  All C(H,H,H) groups
2. Others
 Sof(C13)=Sof(H13A)=Sof(H13B)=Sof(H13C)=FVAR(1)
3.a Aromatic/amide H refined with riding coordinates:
 C2(H2), C3(H3), C5(H5), C6(H6), C8(H8), C9(H9), C10(H10), C11(H11), C12(H12)
3.b Idealised Me refined as rotating group:
 C13(H13A,H13B,H13C)
;
_olex2_exptl_crystal_mounting_method 'mounted on a Mitegen loop'
_olex2_submission_special_instructions 'No special instructions were received'
_oxdiff_exptl_absorpt_empirical_details
;
Empirical correction (ABSPACK) includes:
- Absorption correction using spherical harmonics
- Frame scaling
;
_oxdiff_exptl_absorpt_empirical_full_max 1.155
_oxdiff_exptl_absorpt_empirical_full_min 0.841

loop_
_space_group_symop_operation_xyz
'x, y, z'
'-x, -y, z+1/2'
'x+1/2, -y+1/2, z'
'-x+1/2, y+1/2, z+1/2'

loop_
_atom_site_label
_atom_site_type_symbol
_atom_site_fract_x
_atom_site_fract_y
_atom_site_fract_z
_atom_site_U_iso_or_equiv
_atom_site_adp_type
_atom_site_occupancy
_atom_site_site_symmetry_order
_atom_site_calc_flag
_atom_site_refinement_flags_posn
_atom_site_refinement_flags_adp
_atom_site_refinement_flags_occupancy
_atom_site_disorder_assembly
_atom_site_disorder_group
O1 O 0.72396(13) 0.10950(15) 0.5389(2) 0.0498(6) Uani 0.871(5) 1 d . . . . .
N1 N 0.64890(14) 0.55271(16) 0.4575(2) 0.0471(4) Uani 1 1 d . . . . .
N2 N 0.56541(13) 0.58943(15) 0.5332(2) 0.0451(4) Uani 1 1 d . . . . .
C1 C 0.66612(16) 0.43898(19) 0.4828(2) 0.0453(5) Uani 1 1 d . . . . .
C2 C 0.75480(16) 0.39401(19) 0.3935(3) 0.0466(5) Uani 1 1 d . . . . .
H2 H 0.7999 0.4396 0.3205 0.056 Uiso 1 1 calc R U . . .
C3 C 0.77862(15) 0.28394(19) 0.4091(3) 0.0479(5) Uani 1 1 d . . . . .
H3 H 0.8402 0.2543 0.3488 0.057 Uiso 1 1 calc R U . . .
C4 C 0.71150(16) 0.21669(18) 0.5143(2) 0.0465(5) Uani 1 1 d . . . . .
C5 C 0.62343(18) 0.2623(2) 0.6060(3) 0.0537(5) Uani 1 1 d . . . . .
H5 H 0.5780 0.2168 0.6785 0.064 Uiso 1 1 calc R U . . .
C6 C 0.60142(17) 0.3712(2) 0.5932(3) 0.0518(5) Uani 1 1 d . . . . .
H6 H 0.5421 0.4013 0.6592 0.062 Uiso 1 1 calc R U . . .
C7 C 0.55065(15) 0.70400(17) 0.5098(2) 0.0432(4) Uani 1 1 d . . . . .
C8 C 0.45957(15) 0.74841(19) 0.5939(3) 0.0481(5) Uani 1 1 d . . . . .
H8 H 0.4116 0.7023 0.6605 0.058 Uiso 1 1 calc R U . . .
C9 C 0.43846(17) 0.85961(19) 0.5812(3) 0.0529(5) Uani 1 1 d . . . . .
H9 H 0.3762 0.8895 0.6390 0.064 Uiso 1 1 calc R U . . .
C10 C 0.50836(19) 0.9272(2) 0.4841(4) 0.0553(5) Uani 1 1 d . . . . .
H10 H 0.4944 1.0035 0.4754 0.066 Uiso 1 1 calc R U . . .
C11 C 0.59885(19) 0.8824(2) 0.3997(3) 0.0551(5) Uani 1 1 d . . . . .
H11 H 0.6463 0.9286 0.3323 0.066 Uiso 1 1 calc R U . . .
C12 C 0.62108(17) 0.77241(19) 0.4118(3) 0.0494(5) Uani 1 1 d . . . . .
H12 H 0.6837 0.7430 0.3543 0.059 Uiso 1 1 calc R U . . .
C13 C 0.8208(2) 0.0612(2) 0.4745(4) 0.0529(8) Uani 0.843(7) 1 d . . P . .
H13A H 0.8222 0.0636 0.3398 0.079 Uiso 0.843(7) 1 calc R U P . .
H13B H 0.8243 -0.0151 0.5156 0.079 Uiso 0.843(7) 1 calc R U P . .
H13C H 0.8830 0.1015 0.5234 0.079 Uiso 0.843(7) 1 calc R U P . .

loop_
_atom_site_aniso_label
_atom_site_aniso_U_11
_atom_site_aniso_U_22
_atom_site_aniso_U_33
_atom_site_aniso_U_23
_atom_site_aniso_U_13
_atom_site_aniso_U_12
O1 0.0474(9) 0.0682(11) 0.0339(8) 0.0078(7) 0.0051(7) 0.0125(7)
N1 0.0452(9) 0.0695(11) 0.0267(7) -0.0028(7) 0.0037(7) -0.0027(7)
N2 0.0415(8) 0.0705(10) 0.0231(7) -0.0013(7) 0.0017(7) 0.0006(7)
C1 0.0425(10) 0.0711(12) 0.0221(8) -0.0028(8) 0.0008(7) -0.0010(9)
C2 0.0409(10) 0.0708(12) 0.0281(8) -0.0012(8) 0.0024(8) -0.0055(9)
C3 0.0382(9) 0.0795(14) 0.0261(9) -0.0055(9) 0.0003(8) 0.0019(9)
C4 0.0477(10) 0.0675(12) 0.0241(8) 0.0020(8) -0.0033(8) 0.0028(8)
C5 0.0523(11) 0.0763(14) 0.0327(10) 0.0073(10) 0.0105(10) 0.0007(10)
C6 0.0499(11) 0.0733(13) 0.0322(9) 0.0043(9) 0.0126(9) 0.0034(10)
C7 0.0442(9) 0.0639(11) 0.0215(8) -0.0010(8) -0.0026(8) -0.0041(8)
C8 0.0430(9) 0.0714(13) 0.0298(9) -0.0059(9) 0.0024(9) -0.0062(9)
C9 0.0498(10) 0.0679(13) 0.0412(11) -0.0091(10) 0.0027(10) -0.0020(9)
C10 0.0591(13) 0.0639(12) 0.0428(11) -0.0016(10) -0.0039(10) -0.0035(10)
C11 0.0549(12) 0.0733(14) 0.0372(10) 0.0081(10) 0.0009(10) -0.0094(10)
C12 0.0440(10) 0.0774(14) 0.0270(9) 0.0031(9) 0.0023(9) -0.0017(9)
C13 0.0475(13) 0.0679(16) 0.0431(14) 0.0035(11) 0.0037(11) 0.0153(11)

loop_
_atom_type_symbol
_atom_type_description
_atom_type_scat_dispersion_real
_atom_type_scat_dispersion_imag
_atom_type_scat_source
C C 0.0181 0.0091 'International Tables Vol C Tables 4.2.6.8 and 6.1.1.4'
H H 0.0000 0.0000 'International Tables Vol C Tables 4.2.6.8 and 6.1.1.4'
N N 0.0311 0.0180 'International Tables Vol C Tables 4.2.6.8 and 6.1.1.4'
O O 0.0492 0.0322 'International Tables Vol C Tables 4.2.6.8 and 6.1.1.4'

loop_
_geom_angle_atom_site_label_1
_geom_angle_atom_site_label_2
_geom_angle_atom_site_label_3
_geom_angle
_geom_angle_site_symmetry_1
_geom_angle_site_symmetry_3
_geom_angle_publ_flag
C4 O1 C13 117.67(19) . . ?
N2 N1 C1 114.69(17) . . ?
N1 N2 C7 113.94(17) . . ?
C2 C1 N1 116.48(18) . . ?
C2 C1 C6 118.9(2) . . ?
C6 C1 N1 124.58(18) . . ?
C1 C2 H2 119.5 . . ?
C3 C2 C1 121.04(19) . . ?
C3 C2 H2 119.5 . . ?
C2 C3 H3 120.3 . . ?
C2 C3 C4 119.44(18) . . ?
C4 C3 H3 120.3 . . ?
O1 C4 C3 125.76(19) . . ?
O1 C4 C5 114.83(19) . . ?
C5 C4 C3 119.4(2) . . ?
C4 C5 H5 119.5 . . ?
C6 C5 C4 120.99(19) . . ?
C6 C5 H5 119.5 . . ?
C1 C6 H6 119.9 . . ?
C5 C6 C1 120.15(18) . . ?
C5 C6 H6 119.9 . . ?
C8 C7 N2 115.79(18) . . ?
C8 C7 C12 119.6(2) . . ?
C12 C7 N2 124.65(18) . . ?
C7 C8 H8 119.8 . . ?
C9 C8 C7 120.34(19) . . ?
C9 C8 H8 119.8 . . ?
C8 C9 H9 120.0 . . ?
C8 C9 C10 120.0(2) . . ?
C10 C9 H9 120.0 . . ?
C9 C10 H10 120.3 . . ?
C11 C10 C9 119.5(2) . . ?
C11 C10 H10 120.3 . . ?
C10 C11 H11 119.4 . . ?
C12 C11 C10 121.2(2) . . ?
C12 C11 H11 119.4 . . ?
C7 C12 H12 120.3 . . ?
C11 C12 C7 119.5(2) . . ?
C11 C12 H12 120.3 . . ?
O1 C13 H13A 109.5 . . ?
O1 C13 H13B 109.5 . . ?
O1 C13 H13C 109.5 . . ?
H13A C13 H13B 109.5 . . ?
H13A C13 H13C 109.5 . . ?
H13B C13 H13C 109.5 . . ?

loop_
_geom_bond_atom_site_label_1
_geom_bond_atom_site_label_2
_geom_bond_distance
_geom_bond_site_symmetry_2
_geom_bond_publ_flag
O1 C4 1.331(3) . ?
O1 C13 1.414(3) . ?
N1 N2 1.252(2) . ?
N1 C1 1.418(3) . ?
N2 C7 1.422(3) . ?
C1 C2 1.387(3) . ?
C1 C6 1.403(3) . ?
C2 H2 0.9500 . ?
C2 C3 1.381(3) . ?
C3 H3 0.9500 . ?
C3 C4 1.395(3) . ?
C4 C5 1.393(3) . ?
C5 H5 0.9500 . ?
C5 C6 1.361(3) . ?
C6 H6 0.9500 . ?
C7 C8 1.391(3) . ?
C7 C12 1.401(3) . ?
C8 H8 0.9500 . ?
C8 C9 1.387(3) . ?
C9 H9 0.9500 . ?
C9 C10 1.388(3) . ?
C10 H10 0.9500 . ?
C10 C11 1.388(4) . ?
C11 H11 0.9500 . ?
C11 C12 1.375(3) . ?
C12 H12 0.9500 . ?
C13 H13A 0.9800 . ?
C13 H13B 0.9800 . ?
C13 H13C 0.9800 . ?

loop_
_geom_torsion_atom_site_label_1
_geom_torsion_atom_site_label_2
_geom_torsion_atom_site_label_3
_geom_torsion_atom_site_label_4
_geom_torsion
_geom_torsion_site_symmetry_1
_geom_torsion_site_symmetry_2
_geom_torsion_site_symmetry_3
_geom_torsion_site_symmetry_4
_geom_torsion_publ_flag
O1 C4 C5 C6 179.79(19) . . . . ?
N1 N2 C7 C8 -179.14(17) . . . . ?
N1 N2 C7 C12 0.1(2) . . . . ?
N1 C1 C2 C3 -179.92(17) . . . . ?
N1 C1 C6 C5 178.7(2) . . . . ?
N2 N1 C1 C2 176.88(17) . . . . ?
N2 N1 C1 C6 -4.4(3) . . . . ?
N2 C7 C8 C9 179.26(17) . . . . ?
N2 C7 C12 C11 -179.48(19) . . . . ?
C1 N1 N2 C7 178.69(14) . . . . ?
C1 C2 C3 C4 0.9(3) . . . . ?
C2 C1 C6 C5 -2.5(3) . . . . ?
C2 C3 C4 O1 179.03(19) . . . . ?
C2 C3 C4 C5 -1.8(3) . . . . ?
C3 C4 C5 C6 0.6(3) . . . . ?
C4 C5 C6 C1 1.6(3) . . . . ?
C6 C1 C2 C3 1.3(3) . . . . ?
C7 C8 C9 C10 0.0(3) . . . . ?
C8 C7 C12 C11 -0.3(3) . . . . ?
C8 C9 C10 C11 0.3(3) . . . . ?
C9 C10 C11 C12 -0.6(4) . . . . ?
C10 C11 C12 C7 0.6(3) . . . . ?
C12 C7 C8 C9 0.0(3) . . . . ?
C13 O1 C4 C3 9.0(3) . . . . ?
C13 O1 C4 C5 -170.1(2) . . . . ?
